data_7157231
loop_
_publ_author_name
'Bera, Kalisankar'
'Ayyagari, Narasimham'
'Satam, Nishikant'
'Namboothiri, Irishi N. N.'

_publ_section_title
;
 Stereoselective synthesis of hydrazinodihydrofurans via cascade Michael
 addition-substitution involving the reaction of curcumin and other
 \b-dicarbonyls with \a-hydrazinonitroalkenes.
;
_journal_issue 1
_journal_name_full 'Organic &amp; biomolecular chemistry'
_journal_page_first 140
_journal_page_last 153
_journal_paper_doi 10.1039/c9ob01974j
_journal_volume 18
_journal_year 2019
_chemical_absolute_configuration 0.02
_chemical_formula_moiety 'C25 H34 N2 O7, C25 H33 N O8'
_chemical_formula_sum 'C50 H67 N3 O15'
_chemical_formula_weight 950.06
_space_group_crystal_system triclinic
_space_group_IT_number 1
_space_group_name_Hall 'P 1'
_space_group_name_H-M_alt 'P 1'
_atom_sites_solution_hydrogens geom
_audit_creation_date 2016-06-02
_audit_creation_method
;
Olex2 1.2-alpha
(compiled 2015.10.28 svn.r3245 for OlexSys, GUI svn.r5128)
;
_audit_update_record
;
2019-08-26 deposited with the CCDC.	2019-11-26 downloaded from the CCDC.
;
_cell_angle_alpha 91.460(2)
_cell_angle_beta 98.011(2)
_cell_angle_gamma 104.143(2)
_cell_formula_units_Z 1
_cell_length_a 10.4124(3)
_cell_length_b 11.3067(3)
_cell_length_c 11.3573(3)
_cell_measurement_reflns_used 27030
_cell_measurement_temperature 293(2)
_cell_measurement_theta_max 72.7280
_cell_measurement_theta_min 3.9140
_cell_volume 1281.44(6)
_computing_cell_refinement 'CrysAlisPro 1.171.38.43 (Rigaku OD, 2015)'
_computing_data_collection 'CrysAlisPro 1.171.38.43 (Rigaku OD, 2015)'
_computing_data_reduction 'CrysAlisPro 1.171.38.43 (Rigaku OD, 2015)'
_computing_molecular_graphics 'Olex2 (Dolomanov et al., 2009)'
_computing_publication_material 'Olex2 (Dolomanov et al., 2009)'
_computing_structure_refinement 'ShelXL (Sheldrick, 2015)'
_computing_structure_solution 'ShelXT (Sheldrick, 2015)'
_diffrn_ambient_temperature 293(2)
_diffrn_detector 'CCD plate'
_diffrn_measured_fraction_theta_full 0.987
_diffrn_measured_fraction_theta_max 0.987
_diffrn_measurement_details
;
List of Runs (angles in degrees, time in seconds):

  # Type    Start    End  Width  t~exp~   \w     \q     \k     \f   Frames
#--------------------------------------------------------------------------
  1  \w   -191.00 -38.00   1.00    6.00    -- -101.00   0.00  36.00  153
  2  \w   -122.00  58.00   1.00    6.00    --  -32.00   0.00 108.00  180
  3  \w   -135.00 -29.00   1.00    6.00    -- -101.00  72.00-108.00  106
  4  \w   -106.00 -11.00   1.00    6.00    -- -101.00  72.00   0.00   95
  5  \w   -107.00 -17.00   1.00    6.00    -- -101.00  72.00 108.00   90
  6  \w   -191.00-101.00   1.00    6.00    -- -101.00 -44.00-180.00   90
  7  \w   -191.00 -80.00   1.00    6.00    -- -101.00 -72.00 -72.00  111
  8  \w    -66.00 -13.00   1.00    6.00    --  -32.00  72.00-144.00   53
  9  \w   -106.00 -11.00   1.00    6.00    -- -101.00  72.00-144.00   95
 10  \w    -66.00 -19.00   1.00    6.00    --  -32.00  72.00  36.00   47
 11  \w    -97.00 -22.00   1.00    6.00    -- -101.00  72.00 144.00   75
 12  \w   -106.00 -76.00   1.00    6.00    -- -101.00  72.00 -36.00   30
 13  \w    -94.00 -38.00   1.00    6.00    -- -101.00  72.00  36.00   56
 14  \w   -100.00 -41.00   1.00    6.00    -- -101.00  72.00-180.00   59
 15  \w   -122.00 -92.00   1.00    6.00    --  -32.00 -15.00 108.00   30
 16  \w   -100.00 -23.00   1.00    6.00    -- -101.00  72.00  72.00   77
 17  \w    -98.00 -68.00   1.00    6.00    -- -101.00  72.00 -72.00   30
 18  \w    -64.00 -34.00   1.00    6.00    --  -32.00 -72.00 -36.00   30
 19  \w   -191.00 -67.00   1.00    6.00    -- -101.00 -72.00  72.00  124
 20  \w   -191.00 -67.00   1.00    6.00    -- -101.00 -72.00 144.00  124
 21  \w   -191.00 -67.00   1.00    6.00    -- -101.00 -72.00   0.00  124
 22  \w   -122.00   2.00   1.00    6.00    --  -32.00   0.00-180.00  124
 23  \w   -191.00 -68.00   1.00    6.00    -- -101.00 -72.00-108.00  123
 24  \w    -66.00  22.00   1.00    6.00    --  -32.00  72.00   0.00   88
 25  \w   -191.00 -67.00   1.00    6.00    -- -101.00 -72.00 -36.00  124
 26  \w   -191.00 -67.00   1.00    6.00    -- -101.00 -72.00-180.00  124
 27  \w    -61.00 -12.00   1.00    6.00    --  -32.00  72.00-180.00   49
 28  \w   -191.00 -67.00   1.00    6.00    -- -101.00 -72.00-144.00  124
 29  \w   -191.00 -67.00   1.00    6.00    -- -101.00 -72.00 108.00  124
 30  \w   -191.00 -67.00   1.00    6.00    -- -101.00 -72.00  36.00  124
 31  \w    -53.00 -10.00   1.00    6.00    --  -32.00 -72.00 144.00   43
 32  \w    -99.00 -68.00   1.00    6.00    -- -101.00  43.00 144.00   31
 33  \w    -30.00   0.00   1.00    6.00    --  -32.00 -72.00   0.00   30
 34  \w    -30.00   0.00   1.00    6.00    --  -32.00 -72.00  72.00   30
 35  \w   -106.00 -76.00   1.00    6.00    -- -101.00  43.00   0.00   30
 36  \w    -36.00  -6.00   1.00    6.00    --  -32.00 -44.00-180.00   30
 37  \w    -97.00 -67.00   1.00    6.00    -- -101.00   0.00-180.00   30
 38  \w    -88.00 -58.00   1.00    6.00    -- -101.00  43.00 108.00   30
 39  \w   -191.00 -11.00   1.00    6.00    -- -101.00   0.00 108.00  180
 40  \w   -122.00  58.00   1.00    6.00    --  -32.00   0.00  36.00  180
 41  \w   -119.00 -34.00   1.00    6.00    -- -101.00  43.00 -36.00   85
 42  \w    -98.00 -32.00   1.00    6.00    -- -101.00  43.00  72.00   66
 43  \w   -127.00 -52.00   1.00    6.00    -- -101.00  43.00-180.00   75
 44  \w    -89.00 -59.00   1.00    6.00    -- -101.00  43.00-108.00   30
 45  \w    -97.00 -57.00   1.00    6.00    -- -101.00  43.00-144.00   40
 46  \w   -107.00 -55.00   1.00    6.00    -- -101.00  43.00  36.00   52
 47  \w    -30.00   2.00   1.00    6.00    --  -32.00 -72.00-144.00   32
 48  \w    -60.00 -29.00   1.00    6.00    --  -32.00  72.00 108.00   31
 49  \w    -97.00 -36.00   1.00    6.00    -- -101.00  43.00 -72.00   61
 50  \w    -56.00 -21.00   1.00    6.00    --  -32.00 -72.00  36.00   35
 51  \w    -49.00 -18.00   1.00    6.00    --  -32.00 -72.00-180.00   31
 52  \w    -32.00  -2.00   1.00    6.00    --  -32.00 -72.00 -72.00   30
 53  \w    -47.00 -14.00   1.00    6.00    --  -32.00 -72.00 108.00   33
 54  \w    -53.00 -23.00   1.00    6.00    --  -32.00  72.00-108.00   30
 55  \w   -191.00-159.00   1.00    6.00    -- -101.00 -44.00 -72.00   32
 56  \w   -183.00 -78.00   1.00    6.00    -- -101.00 -44.00   0.00  105
 57  \w   -191.00 -75.00   1.00    6.00    -- -101.00 -44.00 -36.00  116
 58  \w   -191.00 -75.00   1.00    6.00    -- -101.00 -44.00-108.00  116
 59  \w    -66.00  58.00   1.00    6.00    --  -32.00  72.00 -72.00  124
 60  \w   -191.00 -75.00   1.00    6.00    -- -101.00 -44.00  36.00  116
 61  \w    -66.00  15.00   1.00    6.00    --  -32.00  72.00  72.00   81
 62  \w   -191.00 -75.00   1.00    6.00    -- -101.00 -44.00 108.00  116
 63  \w    -60.00  -6.00   1.00    6.00    --  -32.00 -44.00 108.00   54
 64  \w   -191.00 -75.00   1.00    6.00    -- -101.00 -44.00  72.00  116
 65  \w   -191.00 -75.00   1.00    6.00    -- -101.00 -44.00 144.00  116
 66  \w   -191.00 -75.00   1.00    6.00    -- -101.00 -44.00-144.00  116
;
_diffrn_measurement_device 'abstract diffractometer'
_diffrn_measurement_device_type 'dtrek-CrysAlisPro-abstract goniometer imported rigaku-d*trek images'
_diffrn_measurement_method '\w scans'
_diffrn_orient_matrix_type 'CrysAlisPro convention (1999,Acta A55,543-557)'
_diffrn_orient_matrix_UB_11 -0.0689044000
_diffrn_orient_matrix_UB_12 0.0361245000
_diffrn_orient_matrix_UB_13 0.1019643000
_diffrn_orient_matrix_UB_21 0.1284564000
_diffrn_orient_matrix_UB_22 0.0986915000
_diffrn_orient_matrix_UB_23 0.0487314000
_diffrn_orient_matrix_UB_31 -0.0506830000
_diffrn_orient_matrix_UB_32 0.0936728000
_diffrn_orient_matrix_UB_33 -0.0778773000
_diffrn_radiation_monochromator graphite
_diffrn_radiation_probe x-ray
_diffrn_radiation_type CuK\a
_diffrn_radiation_wavelength 1.54184
_diffrn_reflns_av_R_equivalents 0.1134
_diffrn_reflns_av_unetI/netI 0.0615
_diffrn_reflns_Laue_measured_fraction_full 0.987
_diffrn_reflns_Laue_measured_fraction_max 0.987
_diffrn_reflns_limit_h_max 12
_diffrn_reflns_limit_h_min -12
_diffrn_reflns_limit_k_max 13
_diffrn_reflns_limit_k_min -13
_diffrn_reflns_limit_l_max 13
_diffrn_reflns_limit_l_min -13
_diffrn_reflns_number 43857
_diffrn_reflns_point_group_measured_fraction_full 0.907
_diffrn_reflns_point_group_measured_fraction_max 0.907
_diffrn_reflns_theta_full 64.995
_diffrn_reflns_theta_max 64.995
_diffrn_reflns_theta_min 3.938
_diffrn_source 'fine-focus sealed X-ray tube'
_diffrn_source_type 'Enhance (Cu) X-ray Source'
_exptl_absorpt_coefficient_mu 0.751
_exptl_absorpt_correction_T_max 1.00000
_exptl_absorpt_correction_T_min 0.66265
_exptl_absorpt_correction_type multi-scan
_exptl_absorpt_process_details
;
CrysAlisPro 1.171.38.43 (Rigaku Oxford Diffraction, 2015)
Empirical absorption correction using spherical harmonics,
 implemented in SCALE3 ABSPACK scaling algorithm.
;
_exptl_crystal_colour colourless
_exptl_crystal_colour_primary colourless
_exptl_crystal_density_diffrn 1.231
_exptl_crystal_description plate
_exptl_crystal_F_000 508
_exptl_crystal_size_max 0.197
_exptl_crystal_size_mid 0.061
_exptl_crystal_size_min 0.044
_refine_diff_density_max 0.646
_refine_diff_density_min -0.475
_refine_diff_density_rms 0.138
_refine_ls_abs_structure_details
;
 Flack x determined using 3030 quotients [(I+)-(I-)]/[(I+)+(I-)]
 (Parsons, Flack and Wagner, Acta Cryst. B69 (2013) 249-259).
;
_refine_ls_abs_structure_Flack 0.0(2)
_refine_ls_extinction_method none
_refine_ls_goodness_of_fit_ref 1.079
_refine_ls_hydrogen_treatment constr
_refine_ls_matrix_type full
_refine_ls_number_parameters 627
_refine_ls_number_reflns 7928
_refine_ls_number_restraints 3
_refine_ls_restrained_S_all 1.078
_refine_ls_R_factor_all 0.0721
_refine_ls_R_factor_gt 0.0626
_refine_ls_shift/su_max 0.000
_refine_ls_shift/su_mean 0.000
_refine_ls_structure_factor_coef Fsqd
_refine_ls_weighting_details 'w=1/[\s^2^(Fo^2^)+(0.1282P)^2^+0.2308P] where P=(Fo^2^+2Fc^2^)/3'
_refine_ls_weighting_scheme calc
_refine_ls_wR_factor_gt 0.1638
_refine_ls_wR_factor_ref 0.1793
_reflns_Friedel_coverage 0.838
_reflns_Friedel_fraction_full 0.827
_reflns_Friedel_fraction_max 0.827
_reflns_number_gt 7474
_reflns_number_total 7928
_reflns_threshold_expression 'I > 2\s(I)'
_cod_data_source_file c9ob01974j2.cif
_cod_data_source_block inn-ksb-dmq-ome-a_cu
_cod_depositor_comments 'Adding full bibliography for 7157231.cif.'
_cod_original_cell_volume 1281.45(6)
_cod_database_code 7157231
_chemical_oxdiff_formula C25H34N2O7
_shelx_space_group_comment
;
The symmetry employed for this shelxl refinement is uniquely defined
by the following loop, which should always be used as a source of
symmetry information in preference to the above space-group names.
They are only intended as comments.
;
_reflns_odcompleteness_completeness 97.37
_reflns_odcompleteness_iscentric 1
_reflns_odcompleteness_theta 72.69
_olex2_refinement_description
;
1. Fixed Uiso
 At 1.2 times of:
  All C(H) groups, All C(H,H) groups, All N(H) groups
 At 1.5 times of:
  All C(H,H,H) groups
2.a Ternary CH refined with riding coordinates:
 C00S(H00S), C017(H017), C019(H019), C01C(H1AA), C01D(H2AA), C01I(H01I),
 C01J(H01J), C01T(H8AA)
2.b Secondary CH2 refined with riding coordinates:
 C00Q(H00A,H00B), C010(H01,H), C014(H01A,H01B), C01O(H4AA,HE)
2.c Aromatic/amide H refined with riding coordinates:
 N00H(H00H), C00O(H00O), C011(H011), C012(H012), C016(H016), C018(H018),
 C01A(H01C), C01E(H01E), C01P(H01V)
2.d Idealised Me refined as rotating group:
 C00W(H00C,H00D,H00E), C01B(H0AA,HA,HB), C01F(H01D,H01F,H01G), C01H(H3AA,HC,
 HD), C01K(H01H,H01K,H01L), C01L(H01M,H01N,H01O), C01M(H01P,H01Q,H01R),
 C01N(H01S,H01T,H01U), C01Q(H5AA,HF,HG), C01R(H6AA,HH,HI), C01S(H7AA,HJ,HK),
 C01U(H01W,H01X,H01Y), C01V(H01Z,HL,HM), C01W(H9AA,HN,HO)
;
_shelx_shelxl_version_number 2014/7
_olex2_submission_special_instructions 'No special instructions were received'
_oxdiff_exptl_absorpt_empirical_details
;
Empirical correction (ABSPACK) includes:
- Absorption correction using spherical harmonics
- Frame scaling
- Detector area scaling
;
_oxdiff_exptl_absorpt_empirical_full_max 4.651
_oxdiff_exptl_absorpt_empirical_full_min 0.425

loop_
_space_group_symop_operation_xyz
'x, y, z'

loop_
_atom_site_label
_atom_site_type_symbol
_atom_site_fract_x
_atom_site_fract_y
_atom_site_fract_z
_atom_site_U_iso_or_equiv
_atom_site_adp_type
_atom_site_occupancy
_atom_site_site_symmetry_order
_atom_site_calc_flag
_atom_site_refinement_flags_posn
O001 O -0.5275(3) -0.8965(3) 0.0660(3) 0.0324(8) Uani 1 1 d .
O002 O -0.5771(4) -0.7003(3) -0.7411(3) 0.0348(8) Uani 1 1 d .
O003 O -0.2253(3) -0.2756(3) -0.4337(3) 0.0306(7) Uani 1 1 d .
O004 O -0.3282(3) -0.2276(3) -0.6088(3) 0.0356(8) Uani 1 1 d .
O005 O -0.3193(3) -0.8709(3) 0.0164(4) 0.0389(9) Uani 1 1 d .
O006 O -0.7678(3) -0.7322(3) -0.0130(3) 0.0298(7) Uani 1 1 d .
O007 O -0.8483(3) -0.3927(4) -1.1494(3) 0.0366(8) Uani 1 1 d .
O008 O -0.7454(3) -0.4534(3) -0.5068(3) 0.0289(7) Uani 1 1 d .
O009 O -0.6660(4) -0.7802(4) -0.1645(3) 0.0430(9) Uani 1 1 d .
O00A O -0.4163(3) -0.3034(3) -0.2087(3) 0.0343(8) Uani 1 1 d .
O00B O -0.2470(3) -0.5543(3) 0.0506(3) 0.0282(7) Uani 1 1 d .
O00C O -0.4576(3) -0.1040(3) -0.4199(3) 0.0337(8) Uani 1 1 d .
O00D O -0.6683(4) -0.1321(3) -0.5195(4) 0.0414(9) Uani 1 1 d .
O00E O -0.4470(4) -0.3226(3) -0.4666(3) 0.0381(8) Uani 1 1 d .
O00F O -0.1395(4) -0.6041(4) -0.5631(3) 0.0403(9) Uani 1 1 d .
N00G N -0.4332(3) -0.7223(4) -0.0106(3) 0.0253(8) Uani 1 1 d .
N00H N -0.5461(3) -0.6832(3) 0.0108(3) 0.0231(8) Uani 1 1 d .
H00H H -0.5436 -0.6301 0.0672 0.028 Uiso 1 1 calc R
N00I N -0.5596(4) -0.2847(3) -0.5137(3) 0.0260(8) Uani 1 1 d .
C00J C -0.2543(4) -0.4399(4) 0.0274(4) 0.0251(9) Uani 1 1 d .
C00K C -0.6745(4) -0.5771(4) -0.6305(4) 0.0250(9) Uani 1 1 d .
C00L C -0.6491(4) -0.6903(4) -0.6649(4) 0.0270(10) Uani 1 1 d .
C00M C -0.3223(4) -0.4301(4) -0.0800(4) 0.0246(9) Uani 1 1 d .
C00N C -0.4175(4) -0.8349(4) 0.0246(4) 0.0271(10) Uani 1 1 d .
C00O C -0.8726(4) -0.4401(5) -0.9525(4) 0.0313(10) Uani 1 1 d .
H00O H -0.9644 -0.4509 -0.9738 0.038 Uiso 1 1 calc R
C00P C -0.7874(5) -0.4076(4) -1.0373(4) 0.0281(10) Uani 1 1 d .
C00Q C -0.1903(4) -0.3398(4) 0.1188(4) 0.0289(10) Uani 1 1 d .
H00A H -0.1046 -0.3514 0.1552 0.035 Uiso 1 1 calc R
H00B H -0.2463 -0.3421 0.1805 0.035 Uiso 1 1 calc R
C00R C -0.3135(4) -0.5641(4) -0.2606(4) 0.0235(9) Uani 1 1 d .
C00S C -0.3715(4) -0.5539(4) -0.1461(4) 0.0247(9) Uani 1 1 d .
H00S H -0.4695 -0.5752 -0.1635 0.030 Uiso 1 1 calc R
C00T C -0.6832(4) -0.4386(4) -0.8019(4) 0.0239(9) Uani 1 1 d .
C00U C -0.2024(5) -0.5919(5) -0.4674(4) 0.0296(10) Uani 1 1 d .
C00V C -0.5704(5) -0.1677(4) -0.4861(4) 0.0292(10) Uani 1 1 d .
C00W C -0.8603(6) -0.8965(5) -0.4565(5) 0.0435(13) Uani 1 1 d .
H00C H -0.8766 -0.9740 -0.4997 0.065 Uiso 1 1 calc GR
H00D H -0.9377 -0.8925 -0.4209 0.065 Uiso 1 1 calc GR
H00E H -0.7844 -0.8871 -0.3953 0.065 Uiso 1 1 calc GR
C00X C -0.3313(4) -0.2696(4) -0.5125(4) 0.0265(10) Uani 1 1 d .
C00Y C -0.3487(4) -0.3149(4) -0.1143(4) 0.0273(10) Uani 1 1 d .
C00Z C -0.7413(4) -0.5679(4) -0.5383(4) 0.0268(9) Uani 1 1 d .
C010 C -0.7050(5) -0.7986(4) -0.5948(4) 0.0324(11) Uani 1 1 d .
H01 H -0.6360 -0.8052 -0.5303 0.039 Uiso 1 1 calc R
H H -0.7249 -0.8722 -0.6468 0.039 Uiso 1 1 calc R
C011 C -0.1204(5) -0.5529(5) -0.3598(4) 0.0309(10) Uani 1 1 d .
H011 H -0.0279 -0.5362 -0.3563 0.037 Uiso 1 1 calc R
C012 C -0.8209(4) -0.4562(5) -0.8371(4) 0.0314(10) Uani 1 1 d .
H012 H -0.8788 -0.4793 -0.7817 0.038 Uiso 1 1 calc R
C013 C -0.1684(5) -0.2139(4) 0.0646(4) 0.0301(10) Uani 1 1 d .
C014 C -0.2960(5) -0.2099(4) -0.0205(4) 0.0316(10) Uani 1 1 d .
H01A H -0.3661 -0.2077 0.0269 0.038 Uiso 1 1 calc R
H01B H -0.2780 -0.1343 -0.0607 0.038 Uiso 1 1 calc R
C015 C -0.6622(4) -0.7373(4) -0.0664(4) 0.0271(10) Uani 1 1 d .
C016 C -0.6014(4) -0.4079(4) -0.8890(4) 0.0296(10) Uani 1 1 d .
H016 H -0.5095 -0.3967 -0.8682 0.036 Uiso 1 1 calc R
C017 C -0.3261(4) -0.6371(4) -0.0519(4) 0.0243(9) Uani 1 1 d .
H017 H -0.2682 -0.6817 -0.0848 0.029 Uiso 1 1 calc R
C018 C -0.6519(5) -0.3935(5) -1.0053(4) 0.0313(10) Uani 1 1 d .
H018 H -0.5945 -0.3744 -1.0617 0.038 Uiso 1 1 calc R
C019 C -0.0932(5) -0.2080(5) -0.4573(5) 0.0326(11) Uani 1 1 d .
H019 H -0.1008 -0.1327 -0.4953 0.039 Uiso 1 1 calc R
C01A C -0.1743(4) -0.5387(4) -0.2579(4) 0.0273(9) Uani 1 1 d .
H01C H -0.1177 -0.5119 -0.1864 0.033 Uiso 1 1 calc R
C01B C -0.0369(5) -0.2842(6) -0.5372(5) 0.0424(13) Uani 1 1 d .
H0AA H -0.0259 -0.3564 -0.4985 0.064 Uiso 1 1 calc GR
HA H 0.0485 -0.2377 -0.5534 0.064 Uiso 1 1 calc GR
HB H -0.0972 -0.3072 -0.6107 0.064 Uiso 1 1 calc GR
C01C C -0.6678(4) -0.3696(4) -0.5851(4) 0.0244(9) Uani 1 1 d .
H1AA H -0.7267 -0.3246 -0.6286 0.029 Uiso 1 1 calc R
C01D C -0.6252(4) -0.4523(4) -0.6757(4) 0.0263(9) Uani 1 1 d .
H2AA H -0.5272 -0.4319 -0.6681 0.032 Uiso 1 1 calc R
C01E C -0.3936(4) -0.6020(5) -0.3676(4) 0.0291(10) Uani 1 1 d .
H01E H -0.4861 -0.6190 -0.3708 0.035 Uiso 1 1 calc R
C01F C -0.1413(6) -0.1151(5) 0.1654(5) 0.0411(13) Uani 1 1 d .
H01D H -0.2123 -0.1328 0.2129 0.062 Uiso 1 1 calc GR
H01F H -0.1368 -0.0371 0.1325 0.062 Uiso 1 1 calc GR
H01G H -0.0577 -0.1134 0.2143 0.062 Uiso 1 1 calc GR
C01G C -0.8319(5) -0.7940(5) -0.5417(4) 0.0332(11) Uani 1 1 d .
C01H C -0.3068(9) 0.0823(6) -0.3474(10) 0.085(3) Uani 1 1 d .
H3AA H -0.2643 0.0413 -0.2863 0.128 Uiso 1 1 calc GR
HC H -0.2963 0.1657 -0.3203 0.128 Uiso 1 1 calc GR
HD H -0.2660 0.0800 -0.4179 0.128 Uiso 1 1 calc GR
C01I C -0.8991(5) -0.7946(5) -0.0769(5) 0.0362(12) Uani 1 1 d .
H01I H -0.8949 -0.8732 -0.1125 0.043 Uiso 1 1 calc R
C01J C -0.5255(6) -1.0146(5) 0.1126(6) 0.0456(14) Uani 1 1 d .
H01J H -0.4815 -1.0591 0.0623 0.055 Uiso 1 1 calc R
C01K C -0.2195(7) -0.6313(8) -0.6761(5) 0.0555(17) Uani 1 1 d .
H01H H -0.1630 -0.6207 -0.7370 0.083 Uiso 1 1 calc GR
H01K H -0.2779 -0.5773 -0.6869 0.083 Uiso 1 1 calc GR
H01L H -0.2721 -0.7143 -0.6813 0.083 Uiso 1 1 calc GR
C01L C -0.9450(6) -0.7213(6) -0.1704(5) 0.0466(14) Uani 1 1 d .
H01M H -0.9545 -0.6464 -0.1350 0.070 Uiso 1 1 calc GR
H01N H -1.0299 -0.7662 -0.2129 0.070 Uiso 1 1 calc GR
H01O H -0.8807 -0.7031 -0.2245 0.070 Uiso 1 1 calc GR
C01M C -0.0496(5) -0.1948(5) -0.0038(5) 0.0392(12) Uani 1 1 d .
H01P H 0.0283 -0.2025 0.0486 0.059 Uiso 1 1 calc GR
H01Q H -0.0330 -0.1147 -0.0338 0.059 Uiso 1 1 calc GR
H01R H -0.0693 -0.2552 -0.0690 0.059 Uiso 1 1 calc GR
C01N C -0.6710(7) -1.0813(6) 0.1063(8) 0.066(2) Uani 1 1 d .
H01S H -0.7110 -1.0422 0.1623 0.098 Uiso 1 1 calc GR
H01T H -0.6774 -1.1645 0.1255 0.098 Uiso 1 1 calc GR
H01U H -0.7170 -1.0795 0.0273 0.098 Uiso 1 1 calc GR
C01O C -0.8076(5) -0.6700(4) -0.4709(4) 0.0299(10) Uani 1 1 d .
H4AA H -0.8925 -0.6576 -0.4546 0.036 Uiso 1 1 calc R
HE H -0.7517 -0.6710 -0.3952 0.036 Uiso 1 1 calc R
C01P C -0.3406(5) -0.6159(5) -0.4725(4) 0.0346(11) Uani 1 1 d .
H01V H -0.3970 -0.6408 -0.5445 0.042 Uiso 1 1 calc R
C01Q C -0.7629(6) -0.3641(7) -1.2374(5) 0.0469(14) Uani 1 1 d .
H5AA H -0.8159 -0.3629 -1.3134 0.070 Uiso 1 1 calc GR
HF H -0.7131 -0.4248 -1.2414 0.070 Uiso 1 1 calc GR
HG H -0.7020 -0.2854 -1.2169 0.070 Uiso 1 1 calc GR
C01R C -0.9512(6) -0.8080(5) -0.6398(5) 0.0446(13) Uani 1 1 d .
H6AA H -0.9661 -0.8846 -0.6844 0.067 Uiso 1 1 calc GR
HH H -0.9333 -0.7424 -0.6919 0.067 Uiso 1 1 calc GR
HI H -1.0295 -0.8059 -0.6048 0.067 Uiso 1 1 calc GR
C01S C -0.0108(6) -0.1764(6) -0.3358(5) 0.0461(14) Uani 1 1 d .
H7AA H -0.0492 -0.1250 -0.2902 0.069 Uiso 1 1 calc GR
HJ H 0.0792 -0.1341 -0.3438 0.069 Uiso 1 1 calc GR
HK H -0.0098 -0.2500 -0.2958 0.069 Uiso 1 1 calc GR
C01T C -0.4561(7) 0.0180(5) -0.3754(7) 0.0558(17) Uani 1 1 d .
H8AA H -0.4999 0.0593 -0.4379 0.067 Uiso 1 1 calc R
C01U C -0.4509(8) -0.9958(7) 0.2390(7) 0.0641(19) Uani 1 1 d .
H01W H -0.3617 -0.9461 0.2394 0.096 Uiso 1 1 calc GR
H01X H -0.4466 -1.0736 0.2689 0.096 Uiso 1 1 calc GR
H01Y H -0.4971 -0.9559 0.2886 0.096 Uiso 1 1 calc GR
C01V C -0.9890(6) -0.8169(8) 0.0200(7) 0.0606(18) Uani 1 1 d .
H01Z H -0.9510 -0.8599 0.0820 0.091 Uiso 1 1 calc GR
HL H -1.0765 -0.8650 -0.0139 0.091 Uiso 1 1 calc GR
HM H -0.9961 -0.7400 0.0526 0.091 Uiso 1 1 calc GR
C01W C -0.5282(10) 0.0095(9) -0.2691(8) 0.088(3) Uani 1 1 d .
H9AA H -0.6185 -0.0389 -0.2912 0.131 Uiso 1 1 calc GR
HN H -0.5294 0.0900 -0.2411 0.131 Uiso 1 1 calc GR
HO H -0.4829 -0.0281 -0.2070 0.131 Uiso 1 1 calc GR

loop_
_atom_site_aniso_label
_atom_site_aniso_U_11
_atom_site_aniso_U_22
_atom_site_aniso_U_33
_atom_site_aniso_U_23
_atom_site_aniso_U_13
_atom_site_aniso_U_12
O001 0.0223(15) 0.0293(16) 0.051(2) 0.0057(15) 0.0165(14) 0.0107(13)
O002 0.0377(18) 0.0463(19) 0.0291(16) 0.0008(14) 0.0109(14) 0.0237(15)
O003 0.0186(15) 0.0422(19) 0.0319(17) 0.0137(14) 0.0037(13) 0.0081(13)
O004 0.0301(17) 0.052(2) 0.0283(17) 0.0148(15) 0.0061(13) 0.0144(15)
O005 0.0266(17) 0.0402(19) 0.060(2) 0.0110(17) 0.0173(16) 0.0210(15)
O006 0.0153(15) 0.0417(18) 0.0347(17) -0.0021(14) 0.0047(12) 0.0113(13)
O007 0.0255(17) 0.062(2) 0.0245(15) 0.0045(15) 0.0027(13) 0.0159(15)
O008 0.0267(15) 0.0313(16) 0.0313(16) -0.0043(13) 0.0120(13) 0.0084(12)
O009 0.0290(17) 0.069(2) 0.0321(18) -0.0144(17) 0.0038(14) 0.0169(17)
O00A 0.0364(18) 0.048(2) 0.0265(16) 0.0092(14) 0.0066(14) 0.0231(15)
O00B 0.0242(16) 0.0327(16) 0.0281(15) 0.0045(13) 0.0011(12) 0.0094(13)
O00C 0.0304(17) 0.0287(17) 0.0406(18) -0.0040(14) -0.0033(14) 0.0102(13)
O00D 0.0333(19) 0.0396(19) 0.054(2) -0.0091(16) -0.0060(16) 0.0227(15)
O00E 0.0305(18) 0.043(2) 0.0423(19) 0.0043(16) 0.0049(15) 0.0121(15)
O00F 0.0373(19) 0.067(2) 0.0251(16) 0.0037(15) 0.0134(14) 0.0238(17)
N00G 0.0142(16) 0.0309(19) 0.0358(19) 0.0045(15) 0.0083(14) 0.0125(14)
N00H 0.0157(17) 0.0320(19) 0.0267(18) -0.0010(15) 0.0064(14) 0.0141(14)
N00I 0.0200(18) 0.0285(19) 0.0303(19) -0.0005(15) -0.0005(14) 0.0105(14)
C00J 0.0165(19) 0.034(2) 0.027(2) 0.0043(18) 0.0068(16) 0.0095(17)
C00K 0.021(2) 0.034(2) 0.023(2) 0.0020(18) 0.0020(16) 0.0126(17)
C00L 0.023(2) 0.038(2) 0.023(2) -0.0024(18) 0.0015(17) 0.0147(19)
C00M 0.019(2) 0.035(2) 0.024(2) 0.0047(18) 0.0075(16) 0.0124(18)
C00N 0.020(2) 0.031(2) 0.034(2) 0.0040(19) 0.0078(17) 0.0103(18)
C00O 0.019(2) 0.048(3) 0.028(2) 0.001(2) 0.0029(17) 0.013(2)
C00P 0.025(2) 0.036(2) 0.025(2) 0.0008(18) 0.0026(17) 0.0114(19)
C00Q 0.024(2) 0.039(2) 0.026(2) 0.0034(19) 0.0049(17) 0.0107(19)
C00R 0.0195(19) 0.027(2) 0.028(2) 0.0044(17) 0.0064(17) 0.0121(17)
C00S 0.0144(19) 0.036(2) 0.026(2) 0.0032(18) 0.0031(16) 0.0121(17)
C00T 0.021(2) 0.027(2) 0.026(2) -0.0002(17) 0.0026(17) 0.0105(16)
C00U 0.028(2) 0.041(3) 0.026(2) 0.0057(19) 0.0105(18) 0.0171(19)
C00V 0.028(2) 0.031(2) 0.030(2) -0.0018(19) 0.0028(18) 0.0119(19)
C00W 0.046(3) 0.035(3) 0.051(3) 0.005(2) 0.015(2) 0.008(2)
C00X 0.019(2) 0.031(2) 0.032(2) 0.0010(19) 0.0034(17) 0.0115(17)
C00Y 0.022(2) 0.039(2) 0.028(2) 0.0085(19) 0.0118(17) 0.0160(18)
C00Z 0.022(2) 0.033(2) 0.025(2) -0.0010(18) 0.0019(17) 0.0086(18)
C010 0.035(3) 0.032(2) 0.035(2) 0.000(2) 0.008(2) 0.016(2)
C011 0.023(2) 0.046(3) 0.028(2) 0.004(2) 0.0063(18) 0.0148(19)
C012 0.020(2) 0.047(3) 0.028(2) 0.000(2) 0.0073(17) 0.0083(19)
C013 0.027(2) 0.033(2) 0.031(2) 0.0032(19) 0.0101(18) 0.0056(18)
C014 0.032(2) 0.034(2) 0.035(2) 0.007(2) 0.0103(19) 0.017(2)
C015 0.016(2) 0.036(2) 0.032(2) -0.0007(19) 0.0055(17) 0.0105(18)
C016 0.017(2) 0.042(3) 0.032(2) 0.0025(19) 0.0061(17) 0.0111(18)
C017 0.0154(19) 0.031(2) 0.028(2) 0.0011(18) 0.0060(16) 0.0068(16)
C018 0.021(2) 0.048(3) 0.029(2) 0.007(2) 0.0077(18) 0.013(2)
C019 0.020(2) 0.040(3) 0.039(3) 0.014(2) 0.0060(19) 0.0063(19)
C01A 0.021(2) 0.041(2) 0.024(2) 0.0021(19) 0.0008(16) 0.0153(18)
C01B 0.029(3) 0.058(3) 0.044(3) 0.008(3) 0.013(2) 0.014(2)
C01C 0.020(2) 0.029(2) 0.025(2) 0.0013(18) 0.0035(16) 0.0089(17)
C01D 0.018(2) 0.034(2) 0.028(2) -0.0031(18) 0.0039(16) 0.0093(17)
C01E 0.020(2) 0.040(3) 0.029(2) 0.0039(19) 0.0032(17) 0.0103(18)
C01F 0.045(3) 0.038(3) 0.038(3) -0.001(2) 0.009(2) 0.003(2)
C01G 0.028(2) 0.035(2) 0.038(2) 0.001(2) 0.007(2) 0.009(2)
C01H 0.065(5) 0.037(3) 0.134(8) -0.017(4) -0.034(5) 0.004(3)
C01I 0.016(2) 0.042(3) 0.049(3) -0.002(2) 0.001(2) 0.0073(19)
C01J 0.044(3) 0.031(3) 0.075(4) 0.015(3) 0.032(3) 0.021(2)
C01K 0.055(4) 0.094(5) 0.026(3) 0.001(3) 0.010(2) 0.034(3)
C01L 0.034(3) 0.056(3) 0.048(3) 0.007(3) 0.000(2) 0.011(2)
C01M 0.029(2) 0.043(3) 0.047(3) 0.008(2) 0.017(2) 0.005(2)
C01N 0.051(4) 0.039(3) 0.111(6) 0.009(3) 0.038(4) 0.003(3)
C01O 0.027(2) 0.034(2) 0.030(2) 0.0003(19) 0.0090(18) 0.0065(19)
C01P 0.027(2) 0.049(3) 0.027(2) -0.003(2) 0.0004(19) 0.011(2)
C01Q 0.040(3) 0.082(4) 0.027(2) 0.015(3) 0.011(2) 0.026(3)
C01R 0.034(3) 0.046(3) 0.049(3) -0.008(2) -0.001(2) 0.004(2)
C01S 0.031(3) 0.053(3) 0.047(3) 0.003(3) -0.003(2) 0.002(2)
C01T 0.054(4) 0.035(3) 0.074(4) -0.018(3) -0.022(3) 0.021(3)
C01U 0.061(4) 0.071(4) 0.079(5) 0.041(4) 0.028(4) 0.038(4)
C01V 0.030(3) 0.085(5) 0.067(4) 0.025(4) 0.018(3) 0.006(3)
C01W 0.094(6) 0.101(6) 0.080(5) -0.046(5) -0.010(5) 0.064(5)

loop_
_atom_type_symbol
_atom_type_description
_atom_type_scat_dispersion_real
_atom_type_scat_dispersion_imag
_atom_type_scat_source
C C 0.0181 0.0091 'International Tables Vol C Tables 4.2.6.8 and 6.1.1.4'
H H 0.0000 0.0000 'International Tables Vol C Tables 4.2.6.8 and 6.1.1.4'
N N 0.0311 0.0180 'International Tables Vol C Tables 4.2.6.8 and 6.1.1.4'
O O 0.0492 0.0322 'International Tables Vol C Tables 4.2.6.8 and 6.1.1.4'

loop_
_geom_angle_atom_site_label_1
_geom_angle_atom_site_label_2
_geom_angle_atom_site_label_3
_geom_angle
C00N O001 C01J 117.3(4)
C00X O003 C019 117.2(3)
C015 O006 C01I 116.4(3)
C00P O007 C01Q 116.2(4)
C00Z O008 C01C 107.6(3)
C00J O00B C017 107.7(3)
C00V O00C C01T 116.8(4)
C00X O00E N00I 115.0(4)
C00U O00F C01K 117.5(4)
N00H N00G C017 118.6(4)
C00N N00G N00H 120.2(3)
C00N N00G C017 120.4(4)
N00G N00H H00H 122.8
C015 N00H N00G 114.4(3)
C015 N00H H00H 122.8
O00E N00I C01C 119.3(4)
C00V N00I O00E 120.5(3)
C00V N00I C01C 120.1(4)
O00B C00J C00Q 118.9(4)
C00M C00J O00B 114.4(4)
C00M C00J C00Q 126.7(4)
C00L C00K C01D 129.1(4)
C00Z C00K C00L 121.1(4)
C00Z C00K C01D 109.5(4)
O002 C00L C00K 123.1(4)
O002 C00L C010 120.5(4)
C00K C00L C010 116.1(4)
C00J C00M C00S 110.0(4)
C00J C00M C00Y 121.1(4)
C00Y C00M C00S 128.7(4)
O001 C00N N00G 110.0(4)
O005 C00N O001 126.1(4)
O005 C00N N00G 123.8(4)
C00P C00O H00O 119.9
C012 C00O H00O 119.9
C012 C00O C00P 120.2(4)
O007 C00P C00O 115.8(4)
O007 C00P C018 124.8(4)
C018 C00P C00O 119.4(4)
C00J C00Q H00A 109.3
C00J C00Q H00B 109.3
C00J C00Q C013 111.5(4)
H00A C00Q H00B 108.0
C013 C00Q H00A 109.3
C013 C00Q H00B 109.3
C01A C00R C00S 120.1(4)
C01E C00R C00S 121.8(4)
C01E C00R C01A 118.0(4)
C00M C00S C00R 114.2(3)
C00M C00S H00S 109.6
C00M C00S C017 101.4(3)
C00R C00S H00S 109.6
C00R C00S C017 111.9(3)
C017 C00S H00S 109.6
C012 C00T C01D 121.8(4)
C016 C00T C012 117.1(4)
C016 C00T C01D 121.1(4)
O00F C00U C011 116.3(4)
O00F C00U C01P 124.2(4)
C011 C00U C01P 119.5(4)
O00C C00V N00I 109.8(4)
O00D C00V O00C 126.9(4)
O00D C00V N00I 123.3(4)
H00C C00W H00D 109.5
H00C C00W H00E 109.5
H00D C00W H00E 109.5
C01G C00W H00C 109.5
C01G C00W H00D 109.5
C01G C00W H00E 109.5
O003 C00X O00E 108.8(4)
O004 C00X O003 126.2(4)
O004 C00X O00E 125.0(4)
O00A C00Y C00M 123.2(4)
O00A C00Y C014 121.5(4)
C00M C00Y C014 115.1(4)
O008 C00Z C00K 114.9(4)
O008 C00Z C01O 118.8(4)
C00K C00Z C01O 126.3(4)
C00L C010 H01 108.4
C00L C010 H 108.4
C00L C010 C01G 115.7(4)
H01 C010 H 107.4
C01G C010 H01 108.4
C01G C010 H 108.4
C00U C011 H011 119.7
C01A C011 C00U 120.7(4)
C01A C011 H011 119.7
C00O C012 C00T 121.2(4)
C00O C012 H012 119.4
C00T C012 H012 119.4
C014 C013 C00Q 108.8(4)
C01F C013 C00Q 108.6(4)
C01F C013 C014 109.8(4)
C01F C013 C01M 110.2(4)
C01M C013 C00Q 109.5(4)
C01M C013 C014 109.9(4)
C00Y C014 C013 116.1(4)
C00Y C014 H01A 108.3
C00Y C014 H01B 108.3
C013 C014 H01A 108.3
C013 C014 H01B 108.3
H01A C014 H01B 107.4
O006 C015 N00H 108.6(3)
O009 C015 O006 126.3(4)
O009 C015 N00H 125.1(4)
C00T C016 H016 118.8
C018 C016 C00T 122.3(4)
C018 C016 H016 118.8
O00B C017 C00S 106.1(3)
O00B C017 H017 109.1
N00G C017 O00B 108.7(3)
N00G C017 C00S 114.4(4)
N00G C017 H017 109.1
C00S C017 H017 109.1
C00P C018 C016 119.7(4)
C00P C018 H018 120.1
C016 C018 H018 120.1
O003 C019 H019 109.5
O003 C019 C01B 110.6(4)
O003 C019 C01S 104.4(4)
C01B C019 H019 109.5
C01B C019 C01S 113.2(5)
C01S C019 H019 109.5
C00R C01A H01C 119.6
C011 C01A C00R 120.8(4)
C011 C01A H01C 119.6
C019 C01B H0AA 109.5
C019 C01B HA 109.5
C019 C01B HB 109.5
H0AA C01B HA 109.5
H0AA C01B HB 109.5
HA C01B HB 109.5
O008 C01C H1AA 108.8
O008 C01C C01D 106.2(3)
N00I C01C O008 109.3(3)
N00I C01C H1AA 108.8
N00I C01C C01D 114.6(4)
C01D C01C H1AA 108.8
C00K C01D C00T 114.7(3)
C00K C01D C01C 101.5(3)
C00K C01D H2AA 109.4
C00T C01D C01C 112.1(4)
C00T C01D H2AA 109.4
C01C C01D H2AA 109.4
C00R C01E H01E 119.0
C00R C01E C01P 122.1(4)
C01P C01E H01E 119.0
C013 C01F H01D 109.5
C013 C01F H01F 109.5
C013 C01F H01G 109.5
H01D C01F H01F 109.5
H01D C01F H01G 109.5
H01F C01F H01G 109.5
C00W C01G C010 108.9(4)
C00W C01G C01O 108.7(4)
C010 C01G C01O 109.1(4)
C01R C01G C00W 110.1(4)
C01R C01G C010 110.7(4)
C01R C01G C01O 109.3(4)
H3AA C01H HC 109.5
H3AA C01H HD 109.5
HC C01H HD 109.5
C01T C01H H3AA 109.5
C01T C01H HC 109.5
C01T C01H HD 109.5
O006 C01I H01I 109.5
O006 C01I C01L 111.4(4)
O006 C01I C01V 104.1(4)
C01L C01I H01I 109.5
C01L C01I C01V 112.7(5)
C01V C01I H01I 109.5
O001 C01J H01J 110.0
O001 C01J C01N 105.0(5)
O001 C01J C01U 109.3(5)
C01N C01J H01J 110.0
C01U C01J H01J 110.0
C01U C01J C01N 112.6(6)
O00F C01K H01H 109.5
O00F C01K H01K 109.5
O00F C01K H01L 109.5
H01H C01K H01K 109.5
H01H C01K H01L 109.5
H01K C01K H01L 109.5
C01I C01L H01M 109.5
C01I C01L H01N 109.5
C01I C01L H01O 109.5
H01M C01L H01N 109.5
H01M C01L H01O 109.5
H01N C01L H01O 109.5
C013 C01M H01P 109.5
C013 C01M H01Q 109.5
C013 C01M H01R 109.5
H01P C01M H01Q 109.5
H01P C01M H01R 109.5
H01Q C01M H01R 109.5
C01J C01N H01S 109.5
C01J C01N H01T 109.5
C01J C01N H01U 109.5
H01S C01N H01T 109.5
H01S C01N H01U 109.5
H01T C01N H01U 109.5
C00Z C01O C01G 111.0(4)
C00Z C01O H4AA 109.4
C00Z C01O HE 109.4
C01G C01O H4AA 109.4
C01G C01O HE 109.4
H4AA C01O HE 108.0
C00U C01P C01E 118.9(4)
C00U C01P H01V 120.5
C01E C01P H01V 120.5
O007 C01Q H5AA 109.5
O007 C01Q HF 109.5
O007 C01Q HG 109.5
H5AA C01Q HF 109.5
H5AA C01Q HG 109.5
HF C01Q HG 109.5
C01G C01R H6AA 109.5
C01G C01R HH 109.5
C01G C01R HI 109.5
H6AA C01R HH 109.5
H6AA C01R HI 109.5
HH C01R HI 109.5
C019 C01S H7AA 109.5
C019 C01S HJ 109.5
C019 C01S HK 109.5
H7AA C01S HJ 109.5
H7AA C01S HK 109.5
HJ C01S HK 109.5
O00C C01T C01H 103.8(5)
O00C C01T H8AA 109.8
O00C C01T C01W 109.5(6)
C01H C01T H8AA 109.8
C01W C01T C01H 113.9(7)
C01W C01T H8AA 109.8
C01J C01U H01W 109.5
C01J C01U H01X 109.5
C01J C01U H01Y 109.5
H01W C01U H01X 109.5
H01W C01U H01Y 109.5
H01X C01U H01Y 109.5
C01I C01V H01Z 109.5
C01I C01V HL 109.5
C01I C01V HM 109.5
H01Z C01V HL 109.5
H01Z C01V HM 109.5
HL C01V HM 109.5
C01T C01W H9AA 109.5
C01T C01W HN 109.5
C01T C01W HO 109.5
H9AA C01W HN 109.5
H9AA C01W HO 109.5
HN C01W HO 109.5

loop_
_geom_bond_atom_site_label_1
_geom_bond_atom_site_label_2
_geom_bond_distance
O001 C00N 1.339(5)
O001 C01J 1.452(7)
O002 C00L 1.242(5)
O003 C00X 1.337(6)
O003 C019 1.466(5)
O004 C00X 1.205(6)
O005 C00N 1.203(6)
O006 C015 1.340(5)
O006 C01I 1.455(5)
O007 C00P 1.375(6)
O007 C01Q 1.420(6)
O008 C00Z 1.347(6)
O008 C01C 1.486(5)
O009 C015 1.195(6)
O00A C00Y 1.226(6)
O00B C00J 1.344(6)
O00B C017 1.487(5)
O00C C00V 1.332(6)
O00C C01T 1.453(6)
O00D C00V 1.203(6)
O00E N00I 1.388(5)
O00E C00X 1.386(6)
O00F C00U 1.367(5)
O00F C01K 1.411(7)
N00G N00H 1.402(5)
N00G C00N 1.385(6)
N00G C017 1.426(5)
N00H H00H 0.8600
N00H C015 1.386(5)
N00I C00V 1.387(6)
N00I C01C 1.423(5)
C00J C00M 1.343(6)
C00J C00Q 1.478(6)
C00K C00L 1.424(6)
C00K C00Z 1.351(6)
C00K C01D 1.509(7)
C00L C010 1.517(7)
C00M C00S 1.508(6)
C00M C00Y 1.447(7)
C00O H00O 0.9300
C00O C00P 1.395(6)
C00O C012 1.380(7)
C00P C018 1.376(7)
C00Q H00A 0.9700
C00Q H00B 0.9700
C00Q C013 1.543(7)
C00R C00S 1.522(6)
C00R C01A 1.403(6)
C00R C01E 1.368(6)
C00S H00S 0.9800
C00S C017 1.543(7)
C00T C012 1.397(6)
C00T C016 1.390(6)
C00T C01D 1.503(6)
C00U C011 1.384(7)
C00U C01P 1.390(7)
C00W H00C 0.9600
C00W H00D 0.9600
C00W H00E 0.9600
C00W C01G 1.529(8)
C00Y C014 1.516(7)
C00Z C01O 1.483(7)
C010 H01 0.9700
C010 H 0.9700
C010 C01G 1.538(6)
C011 H011 0.9300
C011 C01A 1.377(6)
C012 H012 0.9300
C013 C014 1.541(7)
C013 C01F 1.526(7)
C013 C01M 1.525(6)
C014 H01A 0.9700
C014 H01B 0.9700
C016 H016 0.9300
C016 C018 1.380(7)
C017 H017 0.9800
C018 H018 0.9300
C019 H019 0.9800
C019 C01B 1.506(8)
C019 C01S 1.504(7)
C01A H01C 0.9300
C01B H0AA 0.9600
C01B HA 0.9600
C01B HB 0.9600
C01C H1AA 0.9800
C01C C01D 1.553(6)
C01D H2AA 0.9800
C01E H01E 0.9300
C01E C01P 1.402(6)
C01F H01D 0.9600
C01F H01F 0.9600
C01F H01G 0.9600
C01G C01O 1.546(6)
C01G C01R 1.522(8)
C01H H3AA 0.9600
C01H HC 0.9600
C01H HD 0.9600
C01H C01T 1.531(10)
C01I H01I 0.9800
C01I C01L 1.463(9)
C01I C01V 1.529(8)
C01J H01J 0.9800
C01J C01N 1.509(8)
C01J C01U 1.517(11)
C01K H01H 0.9600
C01K H01K 0.9600
C01K H01L 0.9600
C01L H01M 0.9600
C01L H01N 0.9600
C01L H01O 0.9600
C01M H01P 0.9600
C01M H01Q 0.9600
C01M H01R 0.9600
C01N H01S 0.9600
C01N H01T 0.9600
C01N H01U 0.9600
C01O H4AA 0.9700
C01O HE 0.9700
C01P H01V 0.9300
C01Q H5AA 0.9600
C01Q HF 0.9600
C01Q HG 0.9600
C01R H6AA 0.9600
C01R HH 0.9600
C01R HI 0.9600
C01S H7AA 0.9600
C01S HJ 0.9600
C01S HK 0.9600
C01T H8AA 0.9800
C01T C01W 1.502(13)
C01U H01W 0.9600
C01U H01X 0.9600
C01U H01Y 0.9600
C01V H01Z 0.9600
C01V HL 0.9600
C01V HM 0.9600
C01W H9AA 0.9600
C01W HN 0.9600
C01W HO 0.9600

loop_
_geom_torsion_atom_site_label_1
_geom_torsion_atom_site_label_2
_geom_torsion_atom_site_label_3
_geom_torsion_atom_site_label_4
_geom_torsion
O002 C00L C010 C01G -156.9(4)
O007 C00P C018 C016 178.4(4)
O008 C00Z C01O C01G 162.0(4)
O008 C01C C01D C00K -4.9(4)
O008 C01C C01D C00T 118.0(4)
O00A C00Y C014 C013 -154.4(4)
O00B C00J C00M C00S -0.4(5)
O00B C00J C00M C00Y 174.8(3)
O00B C00J C00Q C013 161.7(4)
O00E N00I C00V O00C 4.4(6)
O00E N00I C00V O00D -176.2(4)
O00E N00I C01C O008 76.7(5)
O00E N00I C01C C01D -42.4(6)
O00F C00U C011 C01A -179.5(5)
O00F C00U C01P C01E 178.9(5)
N00G N00H C015 O006 156.2(4)
N00G N00H C015 O009 -24.3(7)
N00H N00G C00N O001 6.3(6)
N00H N00G C00N O005 -174.8(4)
N00H N00G C017 O00B 77.6(5)
N00H N00G C017 C00S -40.8(5)
N00I O00E C00X O003 157.1(3)
N00I O00E C00X O004 -24.4(6)
N00I C01C C01D C00K 115.9(4)
N00I C01C C01D C00T -121.2(4)
C00J O00B C017 N00G -118.3(4)
C00J O00B C017 C00S 5.2(4)
C00J C00M C00S C00R -117.0(4)
C00J C00M C00S C017 3.6(4)
C00J C00M C00Y O00A -176.0(4)
C00J C00M C00Y C014 -0.7(5)
C00J C00Q C013 C014 44.1(5)
C00J C00Q C013 C01F 163.7(4)
C00J C00Q C013 C01M -76.0(5)
C00K C00L C010 C01G 28.4(6)
C00K C00Z C01O C01G -18.4(7)
C00L C00K C00Z O008 172.9(4)
C00L C00K C00Z C01O -6.7(7)
C00L C00K C01D C00T 69.0(6)
C00L C00K C01D C01C -169.9(4)
C00L C010 C01G C00W -169.9(4)
C00L C010 C01G C01O -51.4(5)
C00L C010 C01G C01R 68.9(5)
C00M C00J C00Q C013 -18.8(6)
C00M C00S C017 O00B -5.1(4)
C00M C00S C017 N00G 114.8(4)
C00M C00Y C014 C013 30.3(5)
C00N O001 C01J C01N -158.4(5)
C00N O001 C01J C01U 80.6(5)
C00N N00G N00H C015 -76.8(5)
C00N N00G C017 O00B -92.8(5)
C00N N00G C017 C00S 148.7(4)
C00O C00P C018 C016 -2.0(7)
C00P C00O C012 C00T 1.1(8)
C00Q C00J C00M C00S -180.0(4)
C00Q C00J C00M C00Y -4.8(6)
C00Q C013 C014 C00Y -51.9(5)
C00R C00S C017 O00B 117.1(4)
C00R C00S C017 N00G -123.0(4)
C00R C01E C01P C00U 0.8(8)
C00S C00M C00Y O00A -1.8(6)
C00S C00M C00Y C014 173.5(4)
C00S C00R C01A C011 177.0(4)
C00S C00R C01E C01P -177.6(4)
C00T C016 C018 C00P 1.2(8)
C00U C011 C01A C00R 0.4(8)
C00V O00C C01T C01H -159.1(6)
C00V O00C C01T C01W 78.9(6)
C00V N00I C01C O008 -99.6(5)
C00V N00I C01C C01D 141.3(4)
C00W C01G C01O C00Z 163.3(4)
C00X O003 C019 C01B -86.4(5)
C00X O003 C019 C01S 151.4(4)
C00X O00E N00I C00V -71.1(5)
C00X O00E N00I C01C 112.7(4)
C00Y C00M C00S C00R 68.2(5)
C00Y C00M C00S C017 -171.2(4)
C00Z O008 C01C N00I -119.9(4)
C00Z O008 C01C C01D 4.3(4)
C00Z C00K C00L O002 -172.7(4)
C00Z C00K C00L C010 1.9(6)
C00Z C00K C01D C00T -117.0(4)
C00Z C00K C01D C01C 4.1(5)
C010 C01G C01O C00Z 44.6(6)
C011 C00U C01P C01E -1.1(8)
C012 C00O C00P O007 -179.5(4)
C012 C00O C00P C018 0.9(7)
C012 C00T C016 C018 0.8(7)
C012 C00T C01D C00K 59.8(6)
C012 C00T C01D C01C -55.4(6)
C015 O006 C01I C01L -79.7(6)
C015 O006 C01I C01V 158.5(5)
C016 C00T C012 C00O -2.0(7)
C016 C00T C01D C00K -120.0(5)
C016 C00T C01D C01C 124.8(4)
C017 O00B C00J C00M -3.1(4)
C017 O00B C00J C00Q 176.5(3)
C017 N00G N00H C015 112.7(4)
C017 N00G C00N O001 176.6(4)
C017 N00G C00N O005 -4.6(7)
C019 O003 C00X O004 10.5(7)
C019 O003 C00X O00E -170.9(4)
C01A C00R C00S C00M 56.9(6)
C01A C00R C00S C017 -57.7(5)
C01A C00R C01E C01P 0.2(7)
C01C O008 C00Z C00K -1.7(5)
C01C O008 C00Z C01O 177.9(4)
C01C N00I C00V O00C -179.4(4)
C01C N00I C00V O00D 0.0(7)
C01D C00K C00L O002 0.7(7)
C01D C00K C00L C010 175.3(4)
C01D C00K C00Z O008 -1.7(5)
C01D C00K C00Z C01O 178.7(4)
C01D C00T C012 C00O 178.2(4)
C01D C00T C016 C018 -179.4(4)
C01E C00R C00S C00M -125.5(5)
C01E C00R C00S C017 120.0(5)
C01E C00R C01A C011 -0.8(7)
C01F C013 C014 C00Y -170.7(4)
C01I O006 C015 O009 5.8(8)
C01I O006 C015 N00H -174.7(4)
C01J O001 C00N O005 4.2(7)
C01J O001 C00N N00G -177.0(4)
C01K O00F C00U C011 -173.5(5)
C01K O00F C00U C01P 6.4(8)
C01M C013 C014 C00Y 68.0(5)
C01P C00U C011 C01A 0.5(8)
C01Q O007 C00P C00O -177.7(5)
C01Q O007 C00P C018 1.9(7)
C01R C01G C01O C00Z -76.6(5)
C01T O00C C00V O00D 5.3(8)
C01T O00C C00V N00I -175.4(5)
